data_7234738
loop_
_publ_author_name
'Chen, Jinyao'
'Zhu, Wenming'
'Ji, Weijie'
'Zhu, Bin'
'Guo, Chunyang'
'Qi, Ming-Hui'
'Ren, Guo-Bin'

_publ_section_title
;
 Crystal Structure and Physical Stability of Ginsenoside Compound-K
 Solvates
;
_journal_name_full CrystEngComm
_journal_paper_doi 10.1039/C9CE00965E
_journal_year 2019
_chemical_absolute_configuration ad
_chemical_formula_moiety '2(C36 H62 O8), H2 O'
_chemical_formula_sum 'C72 H126 O17'
_chemical_formula_weight 1263.72
_space_group_crystal_system monoclinic
_space_group_IT_number 4
_space_group_name_Hall 'P 2yb'
_space_group_name_H-M_alt 'P 1 21 1'
_symmetry_space_group_name_Hall 'P 2yb'
_symmetry_space_group_name_H-M 'P 1 21 1'
_atom_sites_solution_hydrogens mixed
_audit_creation_date 2019-08-27
_audit_creation_method
;
Olex2 1.2
(compiled 2018.05.29 svn.r3508 for OlexSys, GUI svn.r5506)
;
_audit_update_record
;
2019-08-27 deposited with the CCDC.    2019-10-21 downloaded from the CCDC.
;
_cell_angle_alpha 90
_cell_angle_beta 97.3140(10)
_cell_angle_gamma 90
_cell_formula_units_Z 2
_cell_length_a 18.1605(7)
_cell_length_b 7.4488(3)
_cell_length_c 26.1220(10)
_cell_measurement_reflns_used 9978
_cell_measurement_temperature 170
_cell_measurement_theta_max 66.79
_cell_measurement_theta_min 3.16
_cell_volume 3504.9(2)
_computing_cell_refinement 'SAINT V8.38A (?, 2016)'
_computing_data_reduction 'SAINT V8.38A (?, 2016)'
_computing_molecular_graphics 'Olex2 (Dolomanov et al., 2009)'
_computing_publication_material 'Olex2 (Dolomanov et al., 2009)'
_computing_structure_refinement 'ShelXL (Sheldrick, 2015)'
_diffrn_ambient_temperature 170
_diffrn_measured_fraction_theta_full 0.994
_diffrn_measured_fraction_theta_max 0.994
_diffrn_measurement_device_type 'Bruker APEX-II CCD'
_diffrn_measurement_method '\f and \w scans'
_diffrn_radiation_type CuK\a
_diffrn_radiation_wavelength 1.54178
_diffrn_reflns_av_R_equivalents 0.0549
_diffrn_reflns_av_unetI/netI 0.0448
_diffrn_reflns_Laue_measured_fraction_full 0.994
_diffrn_reflns_Laue_measured_fraction_max 0.994
_diffrn_reflns_limit_h_max 21
_diffrn_reflns_limit_h_min -21
_diffrn_reflns_limit_k_max 8
_diffrn_reflns_limit_k_min -8
_diffrn_reflns_limit_l_max 31
_diffrn_reflns_limit_l_min -31
_diffrn_reflns_number 47095
_diffrn_reflns_point_group_measured_fraction_full 0.986
_diffrn_reflns_point_group_measured_fraction_max 0.986
_diffrn_reflns_theta_full 66.960
_diffrn_reflns_theta_max 66.960
_diffrn_reflns_theta_min 4.910
_diffrn_standards_number 0
_exptl_absorpt_coefficient_mu 0.669
_exptl_absorpt_correction_T_max 0.7528
_exptl_absorpt_correction_T_min 0.4514
_exptl_absorpt_correction_type multi-scan
_exptl_absorpt_process_details
'SADABS-2016/2 (Bruker,2016/2) was used for absorption correction. wR2(int) was 0.1294 before and 0.0796 after correction. The Ratio of minimum to maximum transmission is 0.5996. The \l/2 correction factor is Not present.'
_exptl_crystal_colour white
_exptl_crystal_colour_primary white
_exptl_crystal_density_diffrn 1.197
_exptl_crystal_description block
_exptl_crystal_F_000 1388
_exptl_crystal_size_max 0.2
_exptl_crystal_size_mid 0.15
_exptl_crystal_size_min 0.15
_refine_diff_density_max 0.658
_refine_diff_density_min -0.241
_refine_diff_density_rms 0.043
_refine_ls_abs_structure_details
;
 Flack x determined using 4906 quotients [(I+)-(I-)]/[(I+)+(I-)]
 (Parsons, Flack and Wagner, Acta Cryst. B69 (2013) 249-259).
;
_refine_ls_abs_structure_Flack 0.07(7)
_refine_ls_extinction_coef 0.0032(3)
_refine_ls_extinction_expression Fc^*^=kFc[1+0.001xFc^2^\l^3^/sin(2\q)]^-1/4^
_refine_ls_extinction_method 'SHELXL-2014/7 (Sheldrick 2014'
_refine_ls_goodness_of_fit_ref 1.034
_refine_ls_hydrogen_treatment mixed
_refine_ls_matrix_type full
_refine_ls_number_parameters 865
_refine_ls_number_reflns 12291
_refine_ls_number_restraints 1
_refine_ls_restrained_S_all 1.034
_refine_ls_R_factor_all 0.0465
_refine_ls_R_factor_gt 0.0444
_refine_ls_shift/su_max 0.001
_refine_ls_shift/su_mean 0.000
_refine_ls_structure_factor_coef Fsqd
_refine_ls_weighting_details 'w=1/[\s^2^(Fo^2^)+(0.0658P)^2^+1.0909P] where P=(Fo^2^+2Fc^2^)/3'
_refine_ls_weighting_scheme calc
_refine_ls_wR_factor_gt 0.1184
_refine_ls_wR_factor_ref 0.1204
_reflns_Friedel_coverage 0.829
_reflns_Friedel_fraction_full 0.977
_reflns_Friedel_fraction_max 0.977
_reflns_number_gt 11719
_reflns_number_total 12291
_reflns_threshold_expression 'I > 2\s(I)'
_cod_data_source_file c9ce00965e2.cif
_cod_data_source_block sc264_183_38_6_0m_a
_cod_database_code 7234738
_shelx_shelxl_version_number 2014/7
_shelx_space_group_comment
;
The symmetry employed for this shelxl refinement is uniquely defined
by the following loop, which should always be used as a source of
symmetry information in preference to the above space-group names.
They are only intended as comments.
;
_shelx_estimated_absorpt_t_max 0.906
_shelx_estimated_absorpt_t_min 0.878
_olex2_refinement_description
;
1. Fixed Uiso
 At 1.2 times of:
  All C(H) groups, All C(H,H) groups
 At 1.5 times of:
  All C(H,H,H) groups, All O(H) groups
2.a Ternary CH refined with riding coordinates:
 C3A(H3A), C5A(H5A), C9A(H9A), C12A(H12A), C13A(H13A), C17A(H17A), C32A(H32A),
 C33A(H33A), C34A(H34A), C35A(H35A), C31A(H31A), C17(H17), C13(H13), C12(H12),
 C9(H9), C5(H5B), C3(H3), C31(H31), C32(H32), C33(H33), C34(H34), C35(H35)
2.b Secondary CH2 refined with riding coordinates:
 C2A(H2AA,H2AB), C1A(H1AA,H1AB), C6A(H6AA,H6AB), C7A(H7AA,H7AB), C11A(H11A,
 H11B), C16A(H16A,H16B), C15A(H15A,H15B), C23A(H23A,H23B), C22A(H22A,H22B),
 C36A(H36A,H36B), C23(H23C,H23D), C22(H22C,H22D), C16(H16C,H16D), C15(H15C,
 H15D), C11(H11C,H11D), C7(H7A,H7B), C6(H6B,H6C), C1(H1B,H1C), C2(H2B,H2C),
 C36(H36C,H36D)
2.c Aromatic/amide H refined with riding coordinates:
 C24A(H24A), C24(H24)
2.d Idealised Me refined as rotating group:
 C29A(H29A,H29B,H29C), C28A(H28A,H28B,H28C), C30A(H30A,H30B,H30C), C19A(H19A,
 H19B,H19C), C18A(H18A,H18B,H18C), C26A(H26A,H26B,H26C), C27A(H27A,H27B,H27C),
 C21A(H21A,H21B,H21C), C27(H27D,H27E,H27F), C26(H26D,H26E,H26F), C21(H21D,H21E,
 H21F), C19(H19D,H19E,H19F), C18(H18D,H18E,H18F), C30(H30D,H30E,H30F), C29(H29D,
 H29E,H29F), C28(H28D,H28E,H28F)
2.e Idealised tetrahedral OH refined as rotating group with stretchable bonds:
 O2A(H2A), O6A(H6A), O8A(H8A), O4A(H4A), O5(H5)
;
_olex2_submission_special_instructions 'No special instructions were received'

loop_
_space_group_symop_operation_xyz
'x, y, z'
'-x, y+1/2, -z'

loop_
_atom_site_label
_atom_site_type_symbol
_atom_site_fract_x
_atom_site_fract_y
_atom_site_fract_z
_atom_site_U_iso_or_equiv
_atom_site_adp_type
_atom_site_occupancy
_atom_site_site_symmetry_order
_atom_site_calc_flag
_atom_site_refinement_flags_posn
O1A O 0.09112(15) 0.3766(4) 0.18970(10) 0.0397(6) Uani 1 1 d .
C2A C 0.17300(18) 0.5645(5) 0.24706(13) 0.0337(7) Uani 1 1 d .
H2AA H 0.1613 0.6698 0.2244 0.040 Uiso 1 1 calc R
H2AB H 0.2160 0.5018 0.2355 0.040 Uiso 1 1 calc R
O2A O 0.31372(11) 0.9732(3) 0.46246(9) 0.0324(5) Uani 1 1 d .
H2A H 0.3305(18) 0.980(5) 0.4949(19) 0.049 Uiso 1 1 calc GR
C3A C 0.10668(19) 0.4386(5) 0.24201(13) 0.0340(7) Uani 1 1 d .
H3A H 0.1220 0.3308 0.2636 0.041 Uiso 1 1 calc R
O3A O 0.32662(11) 0.9940(3) 0.56702(8) 0.0271(4) Uani 1 1 d .
C4A C 0.03788(18) 0.5158(5) 0.26247(13) 0.0347(7) Uani 1 1 d .
O7A O 0.39917(11) 1.2370(3) 0.55751(8) 0.0278(4) Uani 1 1 d .
C29A C -0.0161(2) 0.3601(6) 0.26649(15) 0.0445(9) Uani 1 1 d .
H29A H -0.0261 0.2998 0.2330 0.067 Uiso 1 1 calc GR
H29B H -0.0626 0.4064 0.2766 0.067 Uiso 1 1 calc GR
H29C H 0.0059 0.2743 0.2925 0.067 Uiso 1 1 calc GR
O6A O 0.59222(12) 1.3441(3) 0.60631(9) 0.0332(5) Uani 1 1 d .
H6A H 0.620(2) 1.379(6) 0.5819(14) 0.050 Uiso 1 1 calc GR
C5A C 0.06194(16) 0.5930(5) 0.31769(12) 0.0300(7) Uani 1 1 d .
H5A H 0.0792 0.4862 0.3391 0.036 Uiso 1 1 calc R
O8A O 0.39760(14) 1.6006(3) 0.53471(11) 0.0396(6) Uani 1 1 d .
H8A H 0.360(2) 1.536(5) 0.515(2) 0.059 Uiso 1 1 calc GR
C28A C -0.00018(19) 0.6543(5) 0.22496(13) 0.0380(8) Uani 1 1 d .
H28A H 0.0368 0.7398 0.2154 0.057 Uiso 1 1 calc GR
H28B H -0.0379 0.7187 0.2415 0.057 Uiso 1 1 calc GR
H28C H -0.0239 0.5934 0.1939 0.057 Uiso 1 1 calc GR
O5A O 0.58869(13) 0.9623(4) 0.61619(10) 0.0380(5) Uani 1 1 d .
C1A C 0.19352(16) 0.6282(5) 0.30239(12) 0.0296(6) Uani 1 1 d .
H1AA H 0.2365 0.7105 0.3038 0.036 Uiso 1 1 calc R
H1AB H 0.2089 0.5233 0.3245 0.036 Uiso 1 1 calc R
O9 O 0.68779(18) 0.9001(5) 0.54527(12) 0.0510(7) Uani 1 1 d .
C30A C 0.11454(17) 0.9059(5) 0.29577(12) 0.0313(7) Uani 1 1 d .
H30A H 0.1265 0.8943 0.2604 0.047 Uiso 1 1 calc GR
H30B H 0.1456 0.9996 0.3138 0.047 Uiso 1 1 calc GR
H30C H 0.0621 0.9383 0.2950 0.047 Uiso 1 1 calc GR
O4A O 0.44441(13) 0.8175(3) 0.62479(10) 0.0383(5) Uani 1 1 d .
H4A H 0.412(3) 0.737(6) 0.6066(13) 0.057 Uiso 1 1 calc GR
C10A C 0.12934(16) 0.7254(4) 0.32433(12) 0.0278(6) Uani 1 1 d .
O1 O 0.61076(16) 0.6480(4) 0.67028(10) 0.0409(6) Uani 1 1 d .
C9A C 0.15123(15) 0.7490(4) 0.38374(11) 0.0260(6) Uani 1 1 d .
H9A H 0.1649 0.6257 0.3968 0.031 Uiso 1 1 calc R
O2 O 0.82531(11) 0.1420(3) 0.96142(9) 0.0328(5) Uani 1 1 d .
C6A C -0.00239(17) 0.6700(6) 0.34349(13) 0.0370(8) Uani 1 1 d .
H6AA H -0.0169 0.7883 0.3281 0.044 Uiso 1 1 calc R
H6AB H -0.0458 0.5889 0.3372 0.044 Uiso 1 1 calc R
O3 O 0.79575(11) -0.1256(3) 1.02866(8) 0.0270(4) Uani 1 1 d .
C7A C 0.01978(17) 0.6913(5) 0.40138(13) 0.0357(8) Uani 1 1 d .
H7AA H 0.0299 0.5710 0.4168 0.043 Uiso 1 1 calc R
H7AB H -0.0225 0.7436 0.4167 0.043 Uiso 1 1 calc R
O7 O 0.91470(11) -0.0760(3) 1.06385(8) 0.0279(4) Uani 1 1 d .
C8A C 0.08869(16) 0.8109(5) 0.41547(12) 0.0281(6) Uani 1 1 d .
O4 O 0.82290(13) -0.4956(4) 1.02499(10) 0.0379(5) Uani 1 1 d .
C19A C 0.06402(19) 1.0057(5) 0.40422(13) 0.0374(8) Uani 1 1 d .
H19A H 0.0359 1.0130 0.3697 0.056 Uiso 1 1 calc GR
H19B H 0.1078 1.0833 0.4059 0.056 Uiso 1 1 calc GR
H19C H 0.0326 1.0452 0.4299 0.056 Uiso 1 1 calc GR
O5 O 0.97147(14) -0.6015(3) 1.04065(10) 0.0374(5) Uani 1 1 d .
H5 H 0.985(3) -0.674(6) 1.0613(15) 0.056 Uiso 1 1 calc GR
C11A C 0.22176(16) 0.8625(5) 0.39847(12) 0.0302(7) Uani 1 1 d .
H11A H 0.2611 0.8198 0.3785 0.036 Uiso 1 1 calc R
H11B H 0.2108 0.9891 0.3887 0.036 Uiso 1 1 calc R
O6 O 1.07122(12) -0.3715(3) 1.10770(9) 0.0304(5) Uani 1 1 d .
C12A C 0.25046(15) 0.8540(5) 0.45559(12) 0.0276(6) Uani 1 1 d .
H12A H 0.2673 0.7289 0.4647 0.033 Uiso 1 1 calc R
O8 O 1.00006(16) 0.1649(4) 1.12411(11) 0.0470(7) Uani 1 1 d .
C13A C 0.19012(15) 0.9071(4) 0.48825(11) 0.0255(6) Uani 1 1 d .
H13A H 0.1756 1.0339 0.4793 0.031 Uiso 1 1 calc R
C14A C 0.11988(16) 0.7872(5) 0.47376(12) 0.0284(7) Uani 1 1 d .
C18A C 0.13708(17) 0.5894(5) 0.48793(13) 0.0316(7) Uani 1 1 d .
H18A H 0.0923 0.5168 0.4790 0.047 Uiso 1 1 calc GR
H18B H 0.1534 0.5798 0.5251 0.047 Uiso 1 1 calc GR
H18C H 0.1765 0.5457 0.4687 0.047 Uiso 1 1 calc GR
C16A C 0.12388(16) 0.8823(5) 0.56329(12) 0.0320(7) Uani 1 1 d .
H16A H 0.1200 0.7796 0.5869 0.038 Uiso 1 1 calc R
H16B H 0.1118 0.9938 0.5811 0.038 Uiso 1 1 calc R
C15A C 0.07035(16) 0.8573(5) 0.51310(12) 0.0322(7) Uani 1 1 d .
H15A H 0.0310 0.7694 0.5181 0.039 Uiso 1 1 calc R
H15B H 0.0468 0.9727 0.5015 0.039 Uiso 1 1 calc R
C17A C 0.20372(16) 0.8934(4) 0.54749(11) 0.0263(6) Uani 1 1 d .
H17A H 0.2278 0.7745 0.5559 0.032 Uiso 1 1 calc R
C24A C 0.20268(19) 1.4304(5) 0.63682(16) 0.0406(8) Uani 1 1 d .
H24A H 0.1513 1.4170 0.6250 0.049 Uiso 1 1 calc R
C23A C 0.25523(17) 1.3826(5) 0.59932(14) 0.0349(7) Uani 1 1 d .
H23A H 0.3036 1.3496 0.6190 0.042 Uiso 1 1 calc R
H23B H 0.2633 1.4903 0.5785 0.042 Uiso 1 1 calc R
C22A C 0.22959(18) 1.2282(5) 0.56247(13) 0.0314(7) Uani 1 1 d .
H22A H 0.2488 1.2517 0.5293 0.038 Uiso 1 1 calc R
H22B H 0.1747 1.2331 0.5556 0.038 Uiso 1 1 calc R
C20A C 0.25149(16) 1.0358(4) 0.57905(11) 0.0266(6) Uani 1 1 d .
C25A C 0.2198(2) 1.4895(5) 0.68467(15) 0.0429(8) Uani 1 1 d .
C26A C 0.1612(3) 1.5433(8) 0.7172(2) 0.0652(13) Uani 1 1 d .
H26A H 0.1671 1.6705 0.7264 0.098 Uiso 1 1 calc GR
H26B H 0.1660 1.4706 0.7487 0.098 Uiso 1 1 calc GR
H26C H 0.1120 1.5240 0.6977 0.098 Uiso 1 1 calc GR
C27A C 0.2973(2) 1.5127(8) 0.71044(18) 0.0608(12) Uani 1 1 d .
H27A H 0.3314 1.4452 0.6915 0.091 Uiso 1 1 calc GR
H27B H 0.3010 1.4679 0.7459 0.091 Uiso 1 1 calc GR
H27C H 0.3106 1.6403 0.7109 0.091 Uiso 1 1 calc GR
C32A C 0.45463(17) 0.9661(4) 0.59336(12) 0.0281(6) Uani 1 1 d .
H32A H 0.4610 0.9230 0.5579 0.034 Uiso 1 1 calc R
C33A C 0.52448(16) 1.0686(5) 0.61590(12) 0.0285(6) Uani 1 1 d .
H33A H 0.5193 1.1056 0.6521 0.034 Uiso 1 1 calc R
C34A C 0.53260(16) 1.2348(4) 0.58364(11) 0.0266(6) Uani 1 1 d .
H34A H 0.5430 1.1967 0.5486 0.032 Uiso 1 1 calc R
C35A C 0.46096(16) 1.3448(4) 0.57789(12) 0.0277(6) Uani 1 1 d .
H35A H 0.4524 1.3929 0.6124 0.033 Uiso 1 1 calc R
C36A C 0.46358(18) 1.4982(5) 0.54060(14) 0.0351(7) Uani 1 1 d .
H36A H 0.5059 1.5773 0.5530 0.042 Uiso 1 1 calc R
H36B H 0.4722 1.4499 0.5066 0.042 Uiso 1 1 calc R
C21A C 0.24969(17) 1.0018(5) 0.63647(12) 0.0324(7) Uani 1 1 d .
H21A H 0.2000 1.0284 0.6453 0.049 Uiso 1 1 calc GR
H21B H 0.2861 1.0793 0.6566 0.049 Uiso 1 1 calc GR
H21C H 0.2618 0.8757 0.6444 0.049 Uiso 1 1 calc GR
C31A C 0.38822(16) 1.0896(4) 0.59002(11) 0.0262(6) Uani 1 1 d .
H31A H 0.3800 1.1323 0.6251 0.031 Uiso 1 1 calc R
C27 C 0.6499(4) 0.4636(11) 1.1882(3) 0.099(2) Uani 1 1 d .
H27D H 0.6316 0.5845 1.1788 0.149 Uiso 1 1 calc GR
H27E H 0.6403 0.4358 1.2234 0.149 Uiso 1 1 calc GR
H27F H 0.6243 0.3760 1.1642 0.149 Uiso 1 1 calc GR
C26 C 0.7768(3) 0.5869(8) 1.21804(19) 0.0665(13) Uani 1 1 d .
H26D H 0.8285 0.5803 1.2111 0.100 Uiso 1 1 calc GR
H26E H 0.7743 0.5600 1.2545 0.100 Uiso 1 1 calc GR
H26F H 0.7575 0.7079 1.2101 0.100 Uiso 1 1 calc GR
C25 C 0.7318(3) 0.4551(7) 1.18546(16) 0.0597(12) Uani 1 1 d .
C24 C 0.7603(3) 0.3520(7) 1.15392(19) 0.0606(11) Uani 1 1 d .
H24 H 0.8126 0.3583 1.1541 0.073 Uiso 1 1 calc R
C23 C 0.7187(3) 0.2210(7) 1.11635(19) 0.0579(11) Uani 1 1 d .
H23C H 0.6881 0.1408 1.1353 0.069 Uiso 1 1 calc R
H23D H 0.6848 0.2885 1.0905 0.069 Uiso 1 1 calc R
C22 C 0.77009(19) 0.1105(5) 1.08926(13) 0.0348(7) Uani 1 1 d .
H22C H 0.8081 0.0591 1.1157 0.042 Uiso 1 1 calc R
H22D H 0.7962 0.1922 1.0677 0.042 Uiso 1 1 calc R
C20 C 0.73710(16) -0.0439(4) 1.05477(12) 0.0274(6) Uani 1 1 d .
C21 C 0.70314(19) -0.1907(5) 1.08514(14) 0.0360(7) Uani 1 1 d .
H21D H 0.6872 -0.2909 1.0621 0.054 Uiso 1 1 calc GR
H21E H 0.6602 -0.1423 1.0998 0.054 Uiso 1 1 calc GR
H21F H 0.7402 -0.2332 1.1131 0.054 Uiso 1 1 calc GR
C17 C 0.67981(15) 0.0101(4) 1.00892(12) 0.0262(6) Uani 1 1 d .
H17 H 0.6735 -0.0969 0.9856 0.031 Uiso 1 1 calc R
C16 C 0.60137(16) 0.0520(5) 1.02435(13) 0.0322(7) Uani 1 1 d .
H16C H 0.5683 -0.0533 1.0175 0.039 Uiso 1 1 calc R
H16D H 0.6051 0.0817 1.0615 0.039 Uiso 1 1 calc R
C15 C 0.57046(17) 0.2122(5) 0.99175(13) 0.0338(7) Uani 1 1 d .
H15C H 0.5773 0.3251 1.0118 0.041 Uiso 1 1 calc R
H15D H 0.5169 0.1958 0.9798 0.041 Uiso 1 1 calc R
C14 C 0.61580(15) 0.2153(4) 0.94579(12) 0.0264(6) Uani 1 1 d .
C13 C 0.69432(15) 0.1715(4) 0.97436(11) 0.0240(6) Uani 1 1 d .
H13 H 0.7101 0.2751 0.9975 0.029 Uiso 1 1 calc R
C12 C 0.75060(15) 0.1528(4) 0.93618(12) 0.0259(6) Uani 1 1 d .
H12 H 0.7389 0.0435 0.9144 0.031 Uiso 1 1 calc R
C11 C 0.74945(16) 0.3185(4) 0.90148(12) 0.0284(6) Uani 1 1 d .
H11C H 0.7825 0.2969 0.8748 0.034 Uiso 1 1 calc R
H11D H 0.7697 0.4220 0.9226 0.034 Uiso 1 1 calc R
C9 C 0.67189(15) 0.3675(4) 0.87474(11) 0.0254(6) Uani 1 1 d .
H9 H 0.6537 0.2568 0.8555 0.030 Uiso 1 1 calc R
C19 C 0.6415(2) 0.5507(5) 0.95318(12) 0.0343(7) Uani 1 1 d .
H19D H 0.6356 0.6650 0.9346 0.051 Uiso 1 1 calc GR
H19E H 0.6937 0.5347 0.9674 0.051 Uiso 1 1 calc GR
H19F H 0.6106 0.5509 0.9813 0.051 Uiso 1 1 calc GR
C18 C 0.58510(17) 0.0586(5) 0.91071(13) 0.0330(7) Uani 1 1 d .
H18D H 0.5343 0.0864 0.8954 0.050 Uiso 1 1 calc GR
H18E H 0.5850 -0.0514 0.9312 0.050 Uiso 1 1 calc GR
H18F H 0.6165 0.0415 0.8832 0.050 Uiso 1 1 calc GR
C7 C 0.53971(17) 0.4420(5) 0.88884(13) 0.0341(7) Uani 1 1 d .
H7A H 0.5173 0.3329 0.8717 0.041 Uiso 1 1 calc R
H7B H 0.5081 0.4796 0.9152 0.041 Uiso 1 1 calc R
C6 C 0.54014(18) 0.5908(5) 0.84879(13) 0.0340(7) Uani 1 1 d .
H6B H 0.4889 0.6135 0.8321 0.041 Uiso 1 1 calc R
H6C H 0.5595 0.7031 0.8658 0.041 Uiso 1 1 calc R
C5 C 0.58893(16) 0.5347(4) 0.80828(12) 0.0285(6) Uani 1 1 d .
H5B H 0.5732 0.4086 0.7995 0.034 Uiso 1 1 calc R
C8 C 0.61738(16) 0.3957(4) 0.91584(11) 0.0263(6) Uani 1 1 d .
C10 C 0.67163(16) 0.5166(4) 0.83241(12) 0.0271(6) Uani 1 1 d .
C30 C 0.70805(19) 0.6929(5) 0.85306(13) 0.0355(7) Uani 1 1 d .
H30D H 0.7255 0.7597 0.8246 0.053 Uiso 1 1 calc GR
H30E H 0.7502 0.6661 0.8792 0.053 Uiso 1 1 calc GR
H30F H 0.6717 0.7655 0.8685 0.053 Uiso 1 1 calc GR
C1 C 0.71627(17) 0.4476(5) 0.79006(12) 0.0334(7) Uani 1 1 d .
H1B H 0.7698 0.4512 0.8032 0.040 Uiso 1 1 calc R
H1C H 0.7027 0.3209 0.7822 0.040 Uiso 1 1 calc R
C2 C 0.70266(19) 0.5576(5) 0.74020(13) 0.0370(7) Uani 1 1 d .
H2B H 0.7196 0.6826 0.7472 0.044 Uiso 1 1 calc R
H2C H 0.7318 0.5062 0.7142 0.044 Uiso 1 1 calc R
C3 C 0.62188(19) 0.5579(5) 0.71914(12) 0.0331(7) Uani 1 1 d .
H3 H 0.6066 0.4300 0.7129 0.040 Uiso 1 1 calc R
C4 C 0.57187(18) 0.6374(5) 0.75630(13) 0.0334(7) Uani 1 1 d .
C29 C 0.5818(2) 0.8426(5) 0.76095(15) 0.0442(9) Uani 1 1 d .
H29D H 0.5644 0.8990 0.7277 0.066 Uiso 1 1 calc GR
H29E H 0.6344 0.8709 0.7707 0.066 Uiso 1 1 calc GR
H29F H 0.5529 0.8885 0.7874 0.066 Uiso 1 1 calc GR
C28 C 0.4911(2) 0.5993(7) 0.73398(15) 0.0497(10) Uani 1 1 d .
H28D H 0.4828 0.6382 0.6979 0.075 Uiso 1 1 calc GR
H28E H 0.4576 0.6650 0.7539 0.075 Uiso 1 1 calc GR
H28F H 0.4812 0.4703 0.7359 0.075 Uiso 1 1 calc GR
C31 C 0.85610(16) -0.2038(4) 1.05896(12) 0.0268(6) Uani 1 1 d .
H31 H 0.8425 -0.2365 1.0937 0.032 Uiso 1 1 calc R
C32 C 0.88137(16) -0.3683(4) 1.03193(12) 0.0283(6) Uani 1 1 d .
H32 H 0.8955 -0.3331 0.9976 0.034 Uiso 1 1 calc R
C33 C 0.94859(17) -0.4463(4) 1.06525(12) 0.0273(6) Uani 1 1 d .
H33 H 0.9336 -0.4815 1.0994 0.033 Uiso 1 1 calc R
C34 C 1.00903(16) -0.3059(4) 1.07396(11) 0.0264(6) Uani 1 1 d .
H34 H 1.0256 -0.2741 1.0400 0.032 Uiso 1 1 calc R
C35 C 0.97803(16) -0.1383(4) 1.09714(11) 0.0269(6) Uani 1 1 d .
H35 H 0.9628 -0.1689 1.1316 0.032 Uiso 1 1 calc R
C36 C 1.03284(19) 0.0137(5) 1.10343(15) 0.0378(8) Uani 1 1 d .
H36C H 1.0775 -0.0232 1.1268 0.045 Uiso 1 1 calc R
H36D H 1.0483 0.0447 1.0695 0.045 Uiso 1 1 calc R
H6 H 1.104(2) -0.383(5) 1.0906(15) 0.027(9) Uiso 1 1 d .
H4 H 0.841(2) -0.597(7) 1.0174(17) 0.047(12) Uiso 1 1 d .
H2 H 0.827(3) 0.052(8) 0.982(2) 0.057(14) Uiso 1 1 d .
H1 H 0.601(3) 0.569(8) 0.650(2) 0.057(15) Uiso 1 1 d .
H9B H 0.687(4) 0.773(12) 0.547(3) 0.11(3) Uiso 1 1 d .
H9C H 0.659(4) 0.912(10) 0.562(3) 0.09(2) Uiso 1 1 d .
H5AA H 0.589(3) 0.869(10) 0.637(2) 0.081(19) Uiso 1 1 d .
H8 H 1.035(3) 0.219(7) 1.1448(19) 0.050(12) Uiso 1 1 d .
H1A H 0.083(3) 0.466(10) 0.170(3) 0.083(19) Uiso 1 1 d .

loop_
_atom_site_aniso_label
_atom_site_aniso_U_11
_atom_site_aniso_U_22
_atom_site_aniso_U_33
_atom_site_aniso_U_23
_atom_site_aniso_U_13
_atom_site_aniso_U_12
O1A 0.0511(14) 0.0335(13) 0.0322(12) -0.0035(11) -0.0031(10) -0.0059(12)
C2A 0.0324(16) 0.0365(18) 0.0324(17) -0.0032(14) 0.0046(12) -0.0014(15)
O2A 0.0231(10) 0.0458(14) 0.0285(11) -0.0019(10) 0.0043(8) -0.0067(10)
C3A 0.0413(17) 0.0304(17) 0.0286(16) 0.0020(13) -0.0023(13) -0.0039(14)
O3A 0.0233(9) 0.0283(11) 0.0293(10) -0.0018(9) 0.0022(8) -0.0006(9)
C4A 0.0322(16) 0.0381(18) 0.0321(16) 0.0044(14) -0.0023(12) -0.0087(15)
O7A 0.0258(10) 0.0269(11) 0.0296(11) 0.0047(9) -0.0009(8) -0.0004(9)
C29A 0.0457(19) 0.045(2) 0.0408(19) 0.0026(17) -0.0029(15) -0.0188(18)
O6A 0.0283(10) 0.0388(13) 0.0322(11) -0.0039(10) 0.0026(9) -0.0057(10)
C5A 0.0260(14) 0.0365(18) 0.0263(15) 0.0049(13) -0.0007(11) -0.0032(13)
O8A 0.0379(12) 0.0292(13) 0.0509(15) 0.0060(11) 0.0023(11) 0.0040(10)
C28A 0.0360(16) 0.046(2) 0.0304(16) 0.0046(15) -0.0041(13) -0.0020(16)
O5A 0.0281(11) 0.0391(14) 0.0474(14) 0.0105(12) 0.0076(10) 0.0100(10)
C1A 0.0258(14) 0.0328(17) 0.0301(16) -0.0032(13) 0.0024(11) -0.0025(13)
O9 0.0531(16) 0.0521(19) 0.0510(16) -0.0060(14) 0.0185(13) -0.0041(14)
C30A 0.0313(14) 0.0332(18) 0.0295(15) 0.0036(13) 0.0041(12) -0.0030(13)
O4A 0.0365(12) 0.0319(12) 0.0452(14) 0.0120(11) -0.0004(10) -0.0003(10)
C10A 0.0239(14) 0.0304(16) 0.0286(15) 0.0030(13) 0.0011(11) -0.0001(13)
O1 0.0572(15) 0.0385(14) 0.0264(12) 0.0025(11) 0.0029(10) 0.0115(12)
C9A 0.0196(13) 0.0306(16) 0.0274(15) 0.0009(12) 0.0021(11) -0.0004(12)
O2 0.0210(10) 0.0404(13) 0.0368(12) 0.0137(11) 0.0035(8) 0.0050(10)
C6A 0.0246(14) 0.052(2) 0.0341(17) 0.0058(16) 0.0014(12) -0.0051(15)
O3 0.0255(10) 0.0290(11) 0.0261(10) 0.0004(9) 0.0025(8) 0.0043(9)
C7A 0.0228(14) 0.054(2) 0.0309(16) 0.0025(15) 0.0041(12) -0.0058(15)
O7 0.0288(10) 0.0238(11) 0.0299(10) 0.0021(8) -0.0012(8) -0.0008(9)
C8A 0.0213(13) 0.0365(17) 0.0265(15) 0.0016(13) 0.0032(11) -0.0004(13)
O4 0.0316(12) 0.0278(13) 0.0516(15) -0.0074(11) -0.0048(10) -0.0016(10)
C19A 0.0351(16) 0.045(2) 0.0316(16) 0.0033(15) 0.0025(13) 0.0127(15)
O5 0.0431(13) 0.0298(12) 0.0376(12) -0.0063(10) -0.0015(10) 0.0090(11)
C11A 0.0243(13) 0.0382(18) 0.0285(15) -0.0030(13) 0.0046(11) -0.0055(13)
O6 0.0239(10) 0.0366(13) 0.0306(11) 0.0026(10) 0.0035(9) 0.0043(9)
C12A 0.0186(13) 0.0334(17) 0.0309(15) -0.0001(13) 0.0033(11) -0.0021(12)
O8 0.0504(15) 0.0290(13) 0.0553(16) -0.0084(12) -0.0182(13) 0.0008(12)
C13A 0.0205(12) 0.0263(15) 0.0293(15) -0.0003(12) 0.0021(11) 0.0001(12)
C14A 0.0218(13) 0.0343(18) 0.0296(16) -0.0001(13) 0.0054(11) -0.0028(13)
C18A 0.0286(15) 0.0340(18) 0.0316(16) 0.0033(13) 0.0010(12) -0.0037(13)
C16A 0.0273(14) 0.0402(18) 0.0292(15) 0.0028(14) 0.0068(12) -0.0010(14)
C15A 0.0237(14) 0.0439(19) 0.0300(15) 0.0016(14) 0.0065(12) 0.0003(14)
C17A 0.0237(13) 0.0258(15) 0.0299(15) 0.0037(12) 0.0060(11) 0.0016(12)
C24A 0.0299(16) 0.0342(19) 0.057(2) -0.0092(16) 0.0042(15) 0.0032(14)
C23A 0.0300(15) 0.0285(16) 0.0459(19) -0.0014(15) 0.0031(13) 0.0032(14)
C22A 0.0310(15) 0.0283(16) 0.0351(16) 0.0028(13) 0.0045(12) 0.0035(13)
C20A 0.0238(13) 0.0291(16) 0.0271(15) 0.0003(12) 0.0045(11) 0.0011(12)
C25A 0.0418(19) 0.035(2) 0.052(2) -0.0062(17) 0.0078(16) 0.0030(16)
C26A 0.062(3) 0.063(3) 0.074(3) -0.022(3) 0.022(2) 0.005(2)
C27A 0.053(2) 0.078(3) 0.050(2) -0.011(2) -0.0005(18) -0.002(2)
C32A 0.0303(15) 0.0265(16) 0.0273(14) 0.0005(12) 0.0027(11) 0.0010(13)
C33A 0.0249(14) 0.0324(17) 0.0277(15) 0.0012(13) 0.0020(11) 0.0068(13)
C34A 0.0249(14) 0.0296(16) 0.0251(14) -0.0023(12) 0.0032(11) -0.0004(13)
C35A 0.0261(14) 0.0281(16) 0.0289(15) -0.0014(12) 0.0034(11) -0.0007(12)
C36A 0.0314(16) 0.0315(17) 0.0429(18) 0.0058(15) 0.0072(13) 0.0010(14)
C21A 0.0309(15) 0.0363(18) 0.0301(16) 0.0023(14) 0.0042(12) -0.0023(14)
C31A 0.0264(14) 0.0271(16) 0.0249(14) 0.0035(12) 0.0026(11) -0.0010(12)
C27 0.090(4) 0.096(5) 0.121(6) -0.038(4) 0.048(4) -0.016(4)
C26 0.085(3) 0.065(3) 0.048(2) -0.009(2) 0.001(2) 0.003(3)
C25 0.083(3) 0.062(3) 0.037(2) -0.007(2) 0.016(2) -0.014(3)
C24 0.065(3) 0.055(3) 0.062(3) -0.009(2) 0.008(2) -0.003(2)
C23 0.052(2) 0.058(3) 0.064(3) -0.017(2) 0.011(2) 0.000(2)
C22 0.0382(16) 0.0387(19) 0.0281(16) -0.0002(14) 0.0066(12) -0.0034(15)
C20 0.0253(13) 0.0277(16) 0.0304(15) 0.0008(12) 0.0077(11) 0.0020(12)
C21 0.0366(16) 0.0338(17) 0.0383(17) 0.0086(15) 0.0077(14) -0.0003(15)
C17 0.0233(13) 0.0261(15) 0.0296(15) 0.0004(12) 0.0045(11) -0.0033(12)
C16 0.0226(14) 0.0378(18) 0.0374(17) 0.0037(14) 0.0088(12) 0.0010(13)
C15 0.0246(14) 0.0392(19) 0.0395(18) 0.0056(15) 0.0114(13) 0.0050(14)
C14 0.0201(13) 0.0266(15) 0.0325(16) -0.0016(13) 0.0032(11) 0.0012(12)
C13 0.0211(13) 0.0223(14) 0.0281(14) -0.0002(12) 0.0013(11) 0.0001(11)
C12 0.0185(13) 0.0298(16) 0.0294(15) 0.0007(13) 0.0034(11) 0.0008(12)
C11 0.0245(14) 0.0296(16) 0.0317(15) 0.0033(13) 0.0053(12) 0.0014(12)
C9 0.0231(13) 0.0257(15) 0.0275(14) -0.0014(12) 0.0034(11) 0.0036(12)
C19 0.0474(18) 0.0277(17) 0.0285(16) -0.0015(13) 0.0080(13) 0.0068(14)
C18 0.0272(14) 0.0306(17) 0.0396(17) -0.0019(14) -0.0016(12) -0.0024(13)
C7 0.0259(14) 0.0436(19) 0.0340(16) 0.0049(14) 0.0083(12) 0.0091(14)
C6 0.0298(15) 0.0392(19) 0.0331(16) 0.0041(14) 0.0045(12) 0.0139(14)
C5 0.0279(14) 0.0294(16) 0.0278(15) -0.0010(13) 0.0018(11) 0.0045(13)
C8 0.0246(13) 0.0263(15) 0.0281(14) -0.0027(12) 0.0036(11) 0.0044(12)
C10 0.0254(14) 0.0275(16) 0.0283(15) 0.0018(12) 0.0028(11) 0.0046(12)
C30 0.0379(17) 0.0326(18) 0.0347(17) 0.0047(14) -0.0003(13) -0.0027(14)
C1 0.0314(15) 0.0379(18) 0.0318(16) 0.0051(14) 0.0076(12) 0.0116(14)
C2 0.0385(17) 0.0427(19) 0.0314(16) 0.0064(15) 0.0111(13) 0.0103(16)
C3 0.0424(17) 0.0300(16) 0.0263(15) 0.0025(13) 0.0022(13) 0.0073(14)
C4 0.0337(16) 0.0352(18) 0.0311(16) 0.0051(14) 0.0031(13) 0.0098(14)
C29 0.058(2) 0.036(2) 0.0388(19) 0.0067(16) 0.0095(16) 0.0203(18)
C28 0.0374(18) 0.074(3) 0.0355(19) 0.0106(19) -0.0044(14) 0.0103(19)
C31 0.0269(14) 0.0276(16) 0.0258(14) 0.0040(12) 0.0024(11) -0.0003(12)
C32 0.0279(14) 0.0293(16) 0.0270(15) -0.0012(13) 0.0003(11) -0.0022(13)
C33 0.0307(14) 0.0256(15) 0.0257(14) -0.0001(12) 0.0041(11) 0.0057(13)
C34 0.0260(14) 0.0295(16) 0.0233(14) 0.0025(12) 0.0022(11) 0.0004(12)
C35 0.0274(14) 0.0267(15) 0.0254(14) 0.0027(12) -0.0010(11) 0.0000(13)
C36 0.0339(16) 0.0294(17) 0.048(2) 0.0042(15) -0.0027(14) -0.0027(14)

loop_
_atom_type_symbol
_atom_type_description
_atom_type_scat_dispersion_real
_atom_type_scat_dispersion_imag
_atom_type_scat_source
C C 0.0181 0.0091 'International Tables Vol C Tables 4.2.6.8 and 6.1.1.4'
H H 0.0000 0.0000 'International Tables Vol C Tables 4.2.6.8 and 6.1.1.4'
O O 0.0492 0.0322 'International Tables Vol C Tables 4.2.6.8 and 6.1.1.4'

loop_
_geom_angle_atom_site_label_1
_geom_angle_atom_site_label_2
_geom_angle_atom_site_label_3
_geom_angle
C3A O1A H1A 109(5)
H2AA C2A H2AB 107.9
C3A C2A H2AA 109.3
C3A C2A H2AB 109.3
C3A C2A C1A 111.7(3)
C1A C2A H2AA 109.3
C1A C2A H2AB 109.3
C12A O2A H2A 109.5
O1A C3A C2A 109.8(3)
O1A C3A H3A 106.6
O1A C3A C4A 112.5(3)
C2A C3A H3A 106.6
C2A C3A C4A 114.2(3)
C4A C3A H3A 106.6
C31A O3A C20A 121.0(2)
C3A C4A C5A 108.4(2)
C29A C4A C3A 107.3(3)
C29A C4A C5A 108.8(3)
C28A C4A C3A 110.7(3)
C28A C4A C29A 108.3(3)
C28A C4A C5A 113.2(3)
C31A O7A C35A 112.1(2)
C4A C29A H29A 109.5
C4A C29A H29B 109.5
C4A C29A H29C 109.5
H29A C29A H29B 109.5
H29A C29A H29C 109.5
H29B C29A H29C 109.5
C34A O6A H6A 109.5
C4A C5A H5A 104.7
C4A C5A C10A 117.2(3)
C10A C5A H5A 104.7
C6A C5A C4A 113.9(3)
C6A C5A H5A 104.7
C6A C5A C10A 110.2(3)
C36A O8A H8A 109.5
C4A C28A H28A 109.5
C4A C28A H28B 109.5
C4A C28A H28C 109.5
H28A C28A H28B 109.5
H28A C28A H28C 109.5
H28B C28A H28C 109.5
C33A O5A H5AA 113(4)
C2A C1A H1AA 108.9
C2A C1A H1AB 108.9
C2A C1A C10A 113.2(3)
H1AA C1A H1AB 107.8
C10A C1A H1AA 108.9
C10A C1A H1AB 108.9
H9B O9 H9C 94(7)
H30A C30A H30B 109.5
H30A C30A H30C 109.5
H30B C30A H30C 109.5
C10A C30A H30A 109.5
C10A C30A H30B 109.5
C10A C30A H30C 109.5
C32A O4A H4A 109.5
C1A C10A C5A 106.3(3)
C1A C10A C30A 108.8(3)
C1A C10A C9A 108.2(2)
C30A C10A C5A 114.2(2)
C30A C10A C9A 112.9(3)
C9A C10A C5A 106.1(2)
C3 O1 H1 104(4)
C10A C9A H9A 104.9
C8A C9A C10A 116.8(2)
C8A C9A H9A 104.9
C11A C9A C10A 114.1(2)
C11A C9A H9A 104.9
C11A C9A C8A 110.1(3)
C12 O2 H2 106(3)
C5A C6A H6AA 109.5
C5A C6A H6AB 109.5
H6AA C6A H6AB 108.1
C7A C6A C5A 110.8(3)
C7A C6A H6AA 109.5
C7A C6A H6AB 109.5
C31 O3 C20 118.3(2)
C6A C7A H7AA 108.8
C6A C7A H7AB 108.8
C6A C7A C8A 113.6(3)
H7AA C7A H7AB 107.7
C8A C7A H7AA 108.8
C8A C7A H7AB 108.8
C31 O7 C35 111.9(2)
C9A C8A C14A 106.6(2)
C7A C8A C9A 109.0(3)
C7A C8A C14A 110.4(3)
C19A C8A C9A 113.1(3)
C19A C8A C7A 107.0(3)
C19A C8A C14A 110.7(3)
C32 O4 H4 108(3)
C8A C19A H19A 109.5
C8A C19A H19B 109.5
C8A C19A H19C 109.5
H19A C19A H19B 109.5
H19A C19A H19C 109.5
H19B C19A H19C 109.5
C33 O5 H5 109.5
C9A C11A H11A 109.0
C9A C11A H11B 109.0
H11A C11A H11B 107.8
C12A C11A C9A 113.1(3)
C12A C11A H11A 109.0
C12A C11A H11B 109.0
C34 O6 H6 106(3)
O2A C12A C11A 105.4(2)
O2A C12A H12A 109.2
O2A C12A C13A 112.9(3)
C11A C12A H12A 109.2
C11A C12A C13A 111.0(2)
C13A C12A H12A 109.2
C36 O8 H8 107(3)
C12A C13A H13A 107.5
C12A C13A C14A 109.8(2)
C12A C13A C17A 120.7(2)
C14A C13A H13A 107.5
C17A C13A H13A 107.5
C17A C13A C14A 103.1(2)
C13A C14A C8A 110.7(2)
C18A C14A C8A 112.3(3)
C18A C14A C13A 110.7(2)
C15A C14A C8A 116.2(3)
C15A C14A C13A 99.9(2)
C15A C14A C18A 106.3(3)
C14A C18A H18A 109.5
C14A C18A H18B 109.5
C14A C18A H18C 109.5
H18A C18A H18B 109.5
H18A C18A H18C 109.5
H18B C18A H18C 109.5
H16A C16A H16B 108.6
C15A C16A H16A 110.4
C15A C16A H16B 110.4
C15A C16A C17A 106.8(2)
C17A C16A H16A 110.4
C17A C16A H16B 110.4
C14A C15A C16A 104.5(2)
C14A C15A H15A 110.9
C14A C15A H15B 110.9
C16A C15A H15A 110.9
C16A C15A H15B 110.9
H15A C15A H15B 108.9
C13A C17A C16A 103.5(2)
C13A C17A H17A 106.9
C13A C17A C20A 120.0(3)
C16A C17A H17A 106.9
C20A C17A C16A 112.0(2)
C20A C17A H17A 106.9
C23A C24A H24A 116.4
C25A C24A H24A 116.4
C25A C24A C23A 127.2(3)
C24A C23A H23A 108.5
C24A C23A H23B 108.5
C24A C23A C22A 115.0(3)
H23A C23A H23B 107.5
C22A C23A H23A 108.5
C22A C23A H23B 108.5
C23A C22A H22A 107.7
C23A C22A H22B 107.7
C23A C22A C20A 118.4(3)
H22A C22A H22B 107.1
C20A C22A H22A 107.7
C20A C22A H22B 107.7
O3A C20A C17A 102.4(2)
O3A C20A C22A 110.6(2)
O3A C20A C21A 108.1(2)
C22A C20A C17A 112.6(2)
C21A C20A C17A 109.3(3)
C21A C20A C22A 113.3(3)
C24A C25A C26A 121.7(4)
C24A C25A C27A 124.0(4)
C27A C25A C26A 114.3(4)
C25A C26A H26A 109.5
C25A C26A H26B 109.5
C25A C26A H26C 109.5
H26A C26A H26B 109.5
H26A C26A H26C 109.5
H26B C26A H26C 109.5
C25A C27A H27A 109.5
C25A C27A H27B 109.5
C25A C27A H27C 109.5
H27A C27A H27B 109.5
H27A C27A H27C 109.5
H27B C27A H27C 109.5
O4A C32A H32A 109.1
O4A C32A C33A 109.4(3)
O4A C32A C31A 110.5(2)
C33A C32A H32A 109.1
C31A C32A H32A 109.1
C31A C32A C33A 109.5(3)
O5A C33A C32A 111.5(3)
O5A C33A H33A 109.1
O5A C33A C34A 108.9(2)
C32A C33A H33A 109.1
C34A C33A C32A 109.1(2)
C34A C33A H33A 109.1
O6A C34A C33A 111.0(2)
O6A C34A H34A 108.7
O6A C34A C35A 109.1(3)
C33A C34A H34A 108.7
C33A C34A C35A 110.5(2)
C35A C34A H34A 108.7
O7A C35A C34A 110.7(3)
O7A C35A H35A 109.4
O7A C35A C36A 105.9(2)
C34A C35A H35A 109.4
C36A C35A C34A 111.9(3)
C36A C35A H35A 109.4
O8A C36A C35A 112.6(3)
O8A C36A H36A 109.1
O8A C36A H36B 109.1
C35A C36A H36A 109.1
C35A C36A H36B 109.1
H36A C36A H36B 107.8
C20A C21A H21A 109.5
C20A C21A H21B 109.5
C20A C21A H21C 109.5
H21A C21A H21B 109.5
H21A C21A H21C 109.5
H21B C21A H21C 109.5
O3A C31A O7A 107.6(2)
O3A C31A C32A 107.7(2)
O3A C31A H31A 110.6
O7A C31A C32A 109.6(2)
O7A C31A H31A 110.6
C32A C31A H31A 110.6
H27D C27 H27E 109.5
H27D C27 H27F 109.5
H27E C27 H27F 109.5
C25 C27 H27D 109.5
C25 C27 H27E 109.5
C25 C27 H27F 109.5
H26D C26 H26E 109.5
H26D C26 H26F 109.5
H26E C26 H26F 109.5
C25 C26 H26D 109.5
C25 C26 H26E 109.5
C25 C26 H26F 109.5
C26 C25 C27 115.0(5)
C24 C25 C27 122.7(5)
C24 C25 C26 122.0(5)
C25 C24 H24 116.8
C25 C24 C23 126.4(5)
C23 C24 H24 116.8
C24 C23 H23C 109.2
C24 C23 H23D 109.2
H23C C23 H23D 107.9
C22 C23 C24 111.9(4)
C22 C23 H23C 109.2
C22 C23 H23D 109.2
C23 C22 H22C 107.8
C23 C22 H22D 107.8
C23 C22 C20 118.1(3)
H22C C22 H22D 107.1
C20 C22 H22C 107.8
C20 C22 H22D 107.8
O3 C20 C22 109.4(2)
O3 C20 C21 108.0(3)
O3 C20 C17 101.9(2)
C22 C20 C17 115.9(3)
C21 C20 C22 112.6(3)
C21 C20 C17 108.3(3)
C20 C21 H21D 109.5
C20 C21 H21E 109.5
C20 C21 H21F 109.5
H21D C21 H21E 109.5
H21D C21 H21F 109.5
H21E C21 H21F 109.5
C20 C17 H17 106.2
C20 C17 C16 113.6(2)
C20 C17 C13 120.6(2)
C16 C17 H17 106.2
C13 C17 H17 106.2
C13 C17 C16 102.9(2)
C17 C16 H16C 110.3
C17 C16 H16D 110.3
H16C C16 H16D 108.5
C15 C16 C17 107.1(3)
C15 C16 H16C 110.3
C15 C16 H16D 110.3
C16 C15 H15C 110.8
C16 C15 H15D 110.8
C16 C15 C14 104.5(2)
H15C C15 H15D 108.9
C14 C15 H15C 110.8
C14 C15 H15D 110.8
C15 C14 C13 99.8(2)
C15 C14 C18 105.2(3)
C15 C14 C8 116.8(3)
C18 C14 C13 111.5(3)
C18 C14 C8 112.5(3)
C8 C14 C13 110.3(2)
C17 C13 C14 103.2(2)
C17 C13 H13 107.6
C14 C13 H13 107.6
C12 C13 C17 119.3(3)
C12 C13 C14 110.8(2)
C12 C13 H13 107.6
O2 C12 C13 112.3(2)
O2 C12 H12 109.6
O2 C12 C11 105.0(2)
C13 C12 H12 109.6
C13 C12 C11 110.8(2)
C11 C12 H12 109.6
C12 C11 H11C 108.8
C12 C11 H11D 108.8
C12 C11 C9 113.8(2)
H11C C11 H11D 107.7
C9 C11 H11C 108.8
C9 C11 H11D 108.8
C11 C9 H9 105.0
C11 C9 C8 110.1(2)
C11 C9 C10 114.2(2)
C8 C9 H9 105.0
C8 C9 C10 116.4(2)
C10 C9 H9 105.0
H19D C19 H19E 109.5
H19D C19 H19F 109.5
H19E C19 H19F 109.5
C8 C19 H19D 109.5
C8 C19 H19E 109.5
C8 C19 H19F 109.5
C14 C18 H18D 109.5
C14 C18 H18E 109.5
C14 C18 H18F 109.5
H18D C18 H18E 109.5
H18D C18 H18F 109.5
H18E C18 H18F 109.5
H7A C7 H7B 107.7
C6 C7 H7A 108.9
C6 C7 H7B 108.9
C6 C7 C8 113.2(3)
C8 C7 H7A 108.9
C8 C7 H7B 108.9
C7 C6 H6B 109.8
C7 C6 H6C 109.8
H6B C6 H6C 108.3
C5 C6 C7 109.4(3)
C5 C6 H6B 109.8
C5 C6 H6C 109.8
C6 C5 H5B 104.1
C6 C5 C10 111.0(2)
C6 C5 C4 113.8(3)
C10 C5 H5B 104.1
C4 C5 H5B 104.1
C4 C5 C10 118.1(3)
C14 C8 C9 106.4(2)
C19 C8 C14 110.6(2)
C19 C8 C9 112.4(3)
C7 C8 C14 110.5(3)
C7 C8 C9 109.9(2)
C7 C8 C19 107.1(3)
C5 C10 C9 105.3(2)
C30 C10 C9 113.3(2)
C30 C10 C5 114.6(3)
C30 C10 C1 107.2(3)
C1 C10 C9 108.4(2)
C1 C10 C5 107.8(2)
C10 C30 H30D 109.5
C10 C30 H30E 109.5
C10 C30 H30F 109.5
H30D C30 H30E 109.5
H30D C30 H30F 109.5
H30E C30 H30F 109.5
C10 C1 H1B 109.0
C10 C1 H1C 109.0
H1B C1 H1C 107.8
C2 C1 C10 112.9(3)
C2 C1 H1B 109.0
C2 C1 H1C 109.0
C1 C2 H2B 109.5
C1 C2 H2C 109.5
H2B C2 H2C 108.0
C3 C2 C1 110.9(3)
C3 C2 H2B 109.5
C3 C2 H2C 109.5
O1 C3 C2 110.3(3)
O1 C3 H3 107.3
O1 C3 C4 110.9(3)
C2 C3 H3 107.3
C2 C3 C4 113.6(3)
C4 C3 H3 107.3
C3 C4 C5 107.2(2)
C3 C4 C29 111.1(3)
C3 C4 C28 107.7(3)
C29 C4 C5 114.2(3)
C28 C4 C5 108.4(3)
C28 C4 C29 108.0(3)
C4 C29 H29D 109.5
C4 C29 H29E 109.5
C4 C29 H29F 109.5
H29D C29 H29E 109.5
H29D C29 H29F 109.5
H29E C29 H29F 109.5
C4 C28 H28D 109.5
C4 C28 H28E 109.5
C4 C28 H28F 109.5
H28D C28 H28E 109.5
H28D C28 H28F 109.5
H28E C28 H28F 109.5
O3 C31 O7 107.3(2)
O3 C31 H31 110.5
O3 C31 C32 109.7(2)
O7 C31 H31 110.5
O7 C31 C32 108.4(2)
C32 C31 H31 110.5
O4 C32 C31 109.5(2)
O4 C32 H32 109.5
O4 C32 C33 110.5(3)
C31 C32 H32 109.5
C31 C32 C33 108.1(2)
C33 C32 H32 109.5
O5 C33 C32 108.3(3)
O5 C33 H33 108.7
O5 C33 C34 112.6(3)
C32 C33 H33 108.7
C34 C33 C32 109.6(3)
C34 C33 H33 108.7
O6 C34 C33 111.0(3)
O6 C34 H34 109.0
O6 C34 C35 109.7(2)
C33 C34 H34 109.0
C33 C34 C35 109.2(2)
C35 C34 H34 109.0
O7 C35 C34 109.5(2)
O7 C35 H35 109.2
O7 C35 C36 107.0(3)
C34 C35 H35 109.2
C36 C35 C34 112.8(3)
C36 C35 H35 109.2
O8 C36 C35 109.7(3)
O8 C36 H36C 109.7
O8 C36 H36D 109.7
C35 C36 H36C 109.7
C35 C36 H36D 109.7
H36C C36 H36D 108.2

loop_
_geom_bond_atom_site_label_1
_geom_bond_atom_site_label_2
_geom_bond_distance
O1A C3A 1.436(4)
O1A H1A 0.84(7)
C2A H2AA 0.9900
C2A H2AB 0.9900
C2A C3A 1.519(5)
C2A C1A 1.522(4)
O2A H2A 0.87(5)
O2A C12A 1.445(4)
C3A H3A 1.0000
C3A C4A 1.532(5)
O3A C20A 1.472(3)
O3A C31A 1.396(4)
C4A C29A 1.531(5)
C4A C5A 1.563(5)
C4A C28A 1.526(5)
O7A C35A 1.427(4)
O7A C31A 1.417(4)
C29A H29A 0.9800
C29A H29B 0.9800
C29A H29C 0.9800
O6A H6A 0.90(5)
O6A C34A 1.422(4)
C5A H5A 1.0000
C5A C10A 1.564(4)
C5A C6A 1.533(5)
O8A H8A 0.93(5)
O8A C36A 1.412(4)
C28A H28A 0.9800
C28A H28B 0.9800
C28A H28C 0.9800
O5A C33A 1.409(4)
O5A H5AA 0.87(7)
C1A H1AA 0.9900
C1A H1AB 0.9900
C1A C10A 1.544(4)
O9 H9B 0.95(9)
O9 H9C 0.73(7)
C30A H30A 0.9800
C30A H30B 0.9800
C30A H30C 0.9800
C30A C10A 1.544(5)
O4A H4A 0.93(6)
O4A C32A 1.404(4)
C10A C9A 1.562(4)
O1 C3 1.433(4)
O1 H1 0.81(6)
C9A H9A 1.0000
C9A C8A 1.559(4)
C9A C11A 1.542(4)
O2 C12 1.433(3)
O2 H2 0.86(6)
C6A H6AA 0.9900
C6A H6AB 0.9900
C6A C7A 1.523(5)
O3 C20 1.468(4)
O3 C31 1.395(4)
C7A H7AA 0.9900
C7A H7AB 0.9900
C7A C8A 1.542(4)
O7 C31 1.421(4)
O7 C35 1.428(4)
C8A C19A 1.536(5)
C8A C14A 1.565(4)
O4 C32 1.418(4)
O4 H4 0.86(5)
C19A H19A 0.9800
C19A H19B 0.9800
C19A H19C 0.9800
O5 H5 0.78(6)
O5 C33 1.410(4)
C11A H11A 0.9900
C11A H11B 0.9900
C11A C12A 1.518(4)
O6 C34 1.427(4)
O6 H6 0.79(4)
C12A H12A 1.0000
C12A C13A 1.524(4)
O8 C36 1.413(5)
O8 H8 0.88(5)
C13A H13A 1.0000
C13A C14A 1.564(4)
C13A C17A 1.539(4)
C14A C18A 1.542(5)
C14A C15A 1.541(4)
C18A H18A 0.9800
C18A H18B 0.9800
C18A H18C 0.9800
C16A H16A 0.9900
C16A H16B 0.9900
C16A C15A 1.541(4)
C16A C17A 1.560(4)
C15A H15A 0.9900
C15A H15B 0.9900
C17A H17A 1.0000
C17A C20A 1.541(4)
C24A H24A 0.9500
C24A C23A 1.495(5)
C24A C25A 1.324(6)
C23A H23A 0.9900
C23A H23B 0.9900
C23A C22A 1.534(5)
C22A H22A 0.9900
C22A H22B 0.9900
C22A C20A 1.535(5)
C20A C21A 1.526(4)
C25A C26A 1.498(6)
C25A C27A 1.492(6)
C26A H26A 0.9800
C26A H26B 0.9800
C26A H26C 0.9800
C27A H27A 0.9800
C27A H27B 0.9800
C27A H27C 0.9800
C32A H32A 1.0000
C32A C33A 1.532(4)
C32A C31A 1.511(4)
C33A H33A 1.0000
C33A C34A 1.516(5)
C34A H34A 1.0000
C34A C35A 1.529(4)
C35A H35A 1.0000
C35A C36A 1.506(5)
C36A H36A 0.9900
C36A H36B 0.9900
C21A H21A 0.9800
C21A H21B 0.9800
C21A H21C 0.9800
C31A H31A 1.0000
C27 H27D 0.9800
C27 H27E 0.9800
C27 H27F 0.9800
C27 C25 1.500(8)
C26 H26D 0.9800
C26 H26E 0.9800
C26 H26F 0.9800
C26 C25 1.476(7)
C25 C24 1.282(7)
C24 H24 0.9500
C24 C23 1.516(7)
C23 H23C 0.9900
C23 H23D 0.9900
C23 C22 1.489(6)
C22 H22C 0.9900
C22 H22D 0.9900
C22 C20 1.535(5)
C20 C21 1.527(5)
C20 C17 1.536(4)
C21 H21D 0.9800
C21 H21E 0.9800
C21 H21F 0.9800
C17 H17 1.0000
C17 C16 1.561(4)
C17 C13 1.546(4)
C16 H16C 0.9900
C16 H16D 0.9900
C16 C15 1.530(5)
C15 H15C 0.9900
C15 H15D 0.9900
C15 C14 1.540(4)
C14 C13 1.557(4)
C14 C18 1.543(5)
C14 C8 1.557(4)
C13 H13 1.0000
C13 C12 1.523(4)
C12 H12 1.0000
C12 C11 1.530(4)
C11 H11C 0.9900
C11 H11D 0.9900
C11 C9 1.534(4)
C9 H9 1.0000
C9 C8 1.564(4)
C9 C10 1.567(4)
C19 H19D 0.9800
C19 H19E 0.9800
C19 H19F 0.9800
C19 C8 1.539(4)
C18 H18D 0.9800
C18 H18E 0.9800
C18 H18F 0.9800
C7 H7A 0.9900
C7 H7B 0.9900
C7 C6 1.525(5)
C7 C8 1.534(4)
C6 H6B 0.9900
C6 H6C 0.9900
C6 C5 1.523(4)
C5 H5B 1.0000
C5 C10 1.559(4)
C5 C4 1.555(4)
C10 C30 1.537(5)
C10 C1 1.541(4)
C30 H30D 0.9800
C30 H30E 0.9800
C30 H30F 0.9800
C1 H1B 0.9900
C1 H1C 0.9900
C1 C2 1.532(5)
C2 H2B 0.9900
C2 H2C 0.9900
C2 C3 1.500(5)
C3 H3 1.0000
C3 C4 1.530(4)
C4 C29 1.542(5)
C4 C28 1.535(5)
C29 H29D 0.9800
C29 H29E 0.9800
C29 H29F 0.9800
C28 H28D 0.9800
C28 H28E 0.9800
C28 H28F 0.9800
C31 H31 1.0000
C31 C32 1.514(4)
C32 H32 1.0000
C32 C33 1.522(4)
C33 H33 1.0000
C33 C34 1.512(4)
C34 H34 1.0000
C34 C35 1.526(4)
C35 H35 1.0000
C35 C36 1.503(5)
C36 H36C 0.9900
C36 H36D 0.9900

loop_
_geom_torsion_atom_site_label_1
_geom_torsion_atom_site_label_2
_geom_torsion_atom_site_label_3
_geom_torsion_atom_site_label_4
_geom_torsion
O1A C3A C4A C29A 67.2(4)
O1A C3A C4A C5A -175.5(3)
O1A C3A C4A C28A -50.8(4)
C2A C3A C4A C29A -166.8(3)
C2A C3A C4A C5A -49.5(4)
C2A C3A C4A C28A 75.3(4)
C2A C1A C10A C5A 55.0(3)
C2A C1A C10A C30A -68.3(3)
C2A C1A C10A C9A 168.7(3)
O2A C12A C13A C14A 173.0(2)
O2A C12A C13A C17A -67.3(4)
C3A C2A C1A C10A -58.1(4)
C3A C4A C5A C10A 51.1(4)
C3A C4A C5A C6A -178.3(3)
C4A C5A C10A C1A -53.5(4)
C4A C5A C10A C30A 66.5(4)
C4A C5A C10A C9A -168.5(3)
C4A C5A C6A C7A 163.3(3)
O7A C35A C36A O8A 59.0(3)
C29A C4A C5A C10A 167.4(3)
C29A C4A C5A C6A -61.9(4)
O6A C34A C35A O7A -177.2(2)
O6A C34A C35A C36A 64.9(3)
C5A C10A C9A C8A -55.0(4)
C5A C10A C9A C11A 174.8(3)
C5A C6A C7A C8A 57.3(4)
C28A C4A C5A C10A -72.1(4)
C28A C4A C5A C6A 58.6(4)
O5A C33A C34A O6A -64.3(3)
O5A C33A C34A C35A 174.4(3)
C1A C2A C3A O1A -177.8(3)
C1A C2A C3A C4A 54.8(4)
C1A C10A C9A C8A -168.7(3)
C1A C10A C9A C11A 61.0(3)
C30A C10A C9A C8A 70.8(3)
C30A C10A C9A C11A -59.5(3)
O4A C32A C33A O5A 63.1(3)
O4A C32A C33A C34A -176.6(2)
O4A C32A C31A O3A -62.3(3)
O4A C32A C31A O7A -179.1(2)
C10A C5A C6A C7A -62.7(4)
C10A C9A C8A C7A 49.8(4)
C10A C9A C8A C19A -69.1(4)
C10A C9A C8A C14A 169.0(3)
C10A C9A C11A C12A -168.9(3)
O1 C3 C4 C5 -178.8(3)
O1 C3 C4 C29 -53.3(4)
O1 C3 C4 C28 64.8(4)
C9A C8A C14A C13A 61.3(3)
C9A C8A C14A C18A -63.0(3)
C9A C8A C14A C15A 174.3(3)
C9A C11A C12A O2A -177.5(3)
C9A C11A C12A C13A -55.0(4)
O2 C12 C11 C9 -173.9(2)
C6A C5A C10A C1A 174.2(3)
C6A C5A C10A C30A -65.9(3)
C6A C5A C10A C9A 59.1(3)
C6A C7A C8A C9A -48.7(4)
C6A C7A C8A C19A 73.9(4)
C6A C7A C8A C14A -165.5(3)
O3 C20 C17 C16 163.7(3)
O3 C20 C17 C13 -73.4(3)
O3 C31 C32 O4 -61.2(3)
O3 C31 C32 C33 178.3(2)
C7A C8A C14A C13A 179.6(3)
C7A C8A C14A C18A 55.3(3)
C7A C8A C14A C15A -67.4(4)
O7 C31 C32 O4 -178.0(2)
O7 C31 C32 C33 61.5(3)
O7 C35 C36 O8 58.5(3)
C8A C9A C11A C12A 57.6(4)
C8A C14A C15A C16A -159.6(3)
O4 C32 C33 O5 59.1(3)
O4 C32 C33 C34 -177.7(2)
C19A C8A C14A C13A -62.1(3)
C19A C8A C14A C18A 173.6(3)
C19A C8A C14A C15A 50.9(4)
O5 C33 C34 O6 -62.9(3)
O5 C33 C34 C35 176.0(2)
C11A C9A C8A C7A -178.1(3)
C11A C9A C8A C19A 63.0(3)
C11A C9A C8A C14A -58.9(3)
C11A C12A C13A C14A 55.1(3)
C11A C12A C13A C17A 174.7(3)
O6 C34 C35 O7 -178.6(2)
O6 C34 C35 C36 62.4(3)
C12A C13A C14A C8A -60.1(3)
C12A C13A C14A C18A 65.0(3)
C12A C13A C14A C15A 176.9(3)
C12A C13A C17A C16A -157.8(3)
C12A C13A C17A C20A 76.5(4)
C13A C14A C15A C16A -40.5(3)
C13A C17A C20A O3A -71.2(3)
C13A C17A C20A C22A 47.6(4)
C13A C17A C20A C21A 174.4(3)
C14A C13A C17A C16A -34.9(3)
C14A C13A C17A C20A -160.5(3)
C18A C14A C15A C16A 74.7(3)
C16A C17A C20A O3A 167.3(2)
C16A C17A C20A C22A -74.0(3)
C16A C17A C20A C21A 52.8(3)
C15A C16A C17A C13A 9.5(3)
C15A C16A C17A C20A 140.1(3)
C17A C13A C14A C8A 170.0(2)
C17A C13A C14A C18A -64.9(3)
C17A C13A C14A C15A 46.9(3)
C17A C16A C15A C14A 19.8(4)
C24A C23A C22A C20A -90.1(4)
C23A C24A C25A C26A 176.2(4)
C23A C24A C25A C27A -2.2(7)
C23A C22A C20A O3A -83.7(3)
C23A C22A C20A C17A 162.5(3)
C23A C22A C20A C21A 37.8(4)
C20A O3A C31A O7A -90.9(3)
C20A O3A C31A C32A 151.0(2)
C25A C24A C23A C22A 146.6(4)
C32A C33A C34A O6A 173.8(2)
C32A C33A C34A C35A 52.5(3)
C33A C32A C31A O3A 177.1(2)
C33A C32A C31A O7A 60.3(3)
C33A C34A C35A O7A -54.9(3)
C33A C34A C35A C36A -172.8(3)
C34A C35A C36A O8A 179.7(3)
C35A O7A C31A O3A 179.6(2)
C35A O7A C31A C32A -63.6(3)
C31A O3A C20A C17A -177.4(2)
C31A O3A C20A C22A 62.5(3)
C31A O3A C20A C21A -62.0(3)
C31A O7A C35A C34A 60.7(3)
C31A O7A C35A C36A -177.8(2)
C31A C32A C33A O5A -175.6(2)
C31A C32A C33A C34A -55.4(3)
C27 C25 C24 C23 -1.9(9)
C26 C25 C24 C23 -175.8(5)
C25 C24 C23 C22 -174.5(5)
C24 C23 C22 C20 172.8(4)
C23 C22 C20 O3 175.5(3)
C23 C22 C20 C21 -64.4(4)
C23 C22 C20 C17 61.1(4)
C22 C20 C17 C16 -77.7(3)
C22 C20 C17 C13 45.2(4)
C20 O3 C31 O7 -98.1(3)
C20 O3 C31 C32 144.3(3)
C20 C17 C16 C15 141.3(3)
C20 C17 C13 C14 -162.6(3)
C20 C17 C13 C12 73.9(4)
C21 C20 C17 C16 50.0(4)
C21 C20 C17 C13 172.9(3)
C17 C16 C15 C14 20.1(3)
C17 C13 C12 O2 -70.0(4)
C17 C13 C12 C11 173.0(2)
C16 C17 C13 C14 -34.7(3)
C16 C17 C13 C12 -158.2(3)
C16 C15 C14 C13 -40.9(3)
C16 C15 C14 C18 74.8(3)
C16 C15 C14 C8 -159.7(3)
C15 C14 C13 C17 47.0(3)
C15 C14 C13 C12 175.9(3)
C15 C14 C8 C9 175.3(3)
C15 C14 C8 C19 52.9(3)
C15 C14 C8 C7 -65.4(3)
C14 C13 C12 O2 170.4(3)
C14 C13 C12 C11 53.4(3)
C13 C17 C16 C15 9.2(3)
C13 C14 C8 C9 62.3(3)
C13 C14 C8 C19 -60.1(3)
C13 C14 C8 C7 -178.4(2)
C13 C12 C11 C9 -52.5(3)
C12 C11 C9 C8 56.4(4)
C12 C11 C9 C10 -170.5(3)
C11 C9 C8 C14 -59.5(3)
C11 C9 C8 C19 61.6(3)
C11 C9 C8 C7 -179.2(3)
C11 C9 C10 C5 176.3(3)
C11 C9 C10 C30 -57.7(3)
C11 C9 C10 C1 61.1(3)
C9 C10 C1 C2 164.4(3)
C18 C14 C13 C17 -63.8(3)
C18 C14 C13 C12 65.1(3)
C18 C14 C8 C9 -62.8(3)
C18 C14 C8 C19 174.8(3)
C18 C14 C8 C7 56.4(3)
C7 C6 C5 C10 -65.1(4)
C7 C6 C5 C4 158.8(3)
C6 C7 C8 C14 -166.2(3)
C6 C7 C8 C9 -49.1(4)
C6 C7 C8 C19 73.3(3)
C6 C5 C10 C9 60.7(3)
C6 C5 C10 C30 -64.5(4)
C6 C5 C10 C1 176.3(3)
C6 C5 C4 C3 -176.6(3)
C6 C5 C4 C29 59.8(4)
C6 C5 C4 C28 -60.7(4)
C5 C10 C1 C2 51.0(4)
C8 C14 C13 C17 170.5(2)
C8 C14 C13 C12 -60.6(3)
C8 C9 C10 C5 -53.7(3)
C8 C9 C10 C30 72.3(3)
C8 C9 C10 C1 -168.9(3)
C8 C7 C6 C5 58.3(4)
C10 C9 C8 C14 168.5(2)
C10 C9 C8 C19 -70.3(3)
C10 C9 C8 C7 48.8(4)
C10 C5 C4 C3 50.6(4)
C10 C5 C4 C29 -73.0(4)
C10 C5 C4 C28 166.5(3)
C10 C1 C2 C3 -58.0(4)
C30 C10 C1 C2 -73.0(3)
C1 C2 C3 O1 -175.0(3)
C1 C2 C3 C4 59.8(4)
C2 C3 C4 C5 -53.9(4)
C2 C3 C4 C29 71.5(4)
C2 C3 C4 C28 -170.3(3)
C4 C5 C10 C9 -165.3(3)
C4 C5 C10 C30 69.5(4)
C4 C5 C10 C1 -49.8(4)
C31 O3 C20 C22 61.5(3)
C31 O3 C20 C21 -61.4(3)
C31 O3 C20 C17 -175.4(2)
C31 O7 C35 C34 62.9(3)
C31 O7 C35 C36 -174.5(3)
C31 C32 C33 O5 179.0(2)
C31 C32 C33 C34 -57.8(3)
C32 C33 C34 O6 176.5(2)
C32 C33 C34 C35 55.4(3)
C33 C34 C35 O7 -56.7(3)
C33 C34 C35 C36 -175.7(3)
C34 C35 C36 O8 178.9(3)
C35 O7 C31 O3 176.2(2)
C35 O7 C31 C32 -65.5(3)
